data_4333538
loop_
_publ_author_name
'Chongchao Zhao'
'Choon Sung Kambara'
'Ye Yang'
'Alexey L. Kaledin'
'Djamaladdin G. Musaev'
'Tianquan Lian'
'Craig L. Hill'

_publ_section_title
;
 Synthesis, Structures, and Photochemistry of Tricarbonyl Metal
 Polyoxoanion Complexes, [X2W20O70{M(CO)3}2]12- (X = Sb, Bi and M = Re,
 Mn)
;
_journal_name_full 'Inorganic Chemistry'
_journal_page_first 671
_journal_page_last 678
_journal_paper_doi 10.1021/ic301766b
_journal_volume 52
_journal_year 2013
_chemical_formula_moiety 'C6 Na11 O113 Re2 Sb2 W20'
_chemical_formula_sum 'C6 Na11 O113 Re2 Sb2 W20'
_chemical_formula_weight 6425.85
_chemical_name_systematic
; 
 ? 
;
_space_group_IT_number 2
_symmetry_cell_setting triclinic
_symmetry_space_group_name_Hall '-P 1'
_symmetry_space_group_name_H-M 'P -1'
_atom_sites_solution_hydrogens none
_atom_sites_solution_primary direct
_atom_sites_solution_secondary difmap
_audit_creation_method SHELXL-97
_cell_angle_alpha 90.315(6)
_cell_angle_beta 107.851(5)
_cell_angle_gamma 112.456(6)
_cell_formula_units_Z 1
_cell_length_a 13.724(6)
_cell_length_b 14.244(6)
_cell_length_c 17.610(7)
_cell_measurement_reflns_used 6481
_cell_measurement_temperature 173(2)
_cell_measurement_theta_max 28.28
_cell_measurement_theta_min 2.41
_cell_volume 2999(2)
_computing_cell_refinement 'Bruker SAINT'
_computing_data_collection 'Bruker APEX2'
_computing_data_reduction 'Bruker SAINT'
_computing_molecular_graphics 'Bruker SHELXTL'
_computing_publication_material 'Bruker SHELXTL'
_computing_structure_refinement 'SHELXL-97 (Sheldrick, 1997)'
_computing_structure_solution 'SHELXS-97 (Sheldrick, 1990)'
_diffrn_ambient_temperature 173(2)
_diffrn_measured_fraction_theta_full 0.997
_diffrn_measured_fraction_theta_max 0.997
_diffrn_measurement_device_type 'Bruker APEX-II CCD'
_diffrn_measurement_method '\f and \w scans'
_diffrn_radiation_monochromator graphite
_diffrn_radiation_source 'fine-focus sealed tube'
_diffrn_radiation_type MoK\a
_diffrn_radiation_wavelength 0.71073
_diffrn_reflns_av_R_equivalents 0.0829
_diffrn_reflns_av_sigmaI/netI 0.0868
_diffrn_reflns_limit_h_max 17
_diffrn_reflns_limit_h_min -17
_diffrn_reflns_limit_k_max 18
_diffrn_reflns_limit_k_min -18
_diffrn_reflns_limit_l_max 22
_diffrn_reflns_limit_l_min -22
_diffrn_reflns_number 46970
_diffrn_reflns_theta_full 27.10
_diffrn_reflns_theta_max 27.10
_diffrn_reflns_theta_min 1.70
_diffrn_standards_number 0
_exptl_absorpt_coefficient_mu 21.691
_exptl_absorpt_correction_T_max 0.5346
_exptl_absorpt_correction_T_min 0.0639
_exptl_absorpt_correction_type numerical
_exptl_absorpt_process_details sadabs
_exptl_crystal_colour orange
_exptl_crystal_density_diffrn 3.558
_exptl_crystal_description block
_exptl_crystal_F_000 2793
_exptl_crystal_size_max 0.28
_exptl_crystal_size_mid 0.05
_exptl_crystal_size_min 0.03
_refine_diff_density_max 4.714
_refine_diff_density_min -2.944
_refine_diff_density_rms 0.564
_refine_ls_extinction_method none
_refine_ls_goodness_of_fit_ref 1.038
_refine_ls_hydrogen_treatment undef
_refine_ls_matrix_type full
_refine_ls_number_parameters 433
_refine_ls_number_reflns 13181
_refine_ls_number_restraints 0
_refine_ls_restrained_S_all 1.038
_refine_ls_R_factor_all 0.0873
_refine_ls_R_factor_gt 0.0575
_refine_ls_shift/su_max 0.001
_refine_ls_shift/su_mean 0.000
_refine_ls_structure_factor_coef Fsqd
_refine_ls_weighting_details 'calc w=1/[\s^2^(Fo^2^)+(0.0523P)^2^+171.1097P] where P=(Fo^2^+2Fc^2^)/3'
_refine_ls_weighting_scheme calc
_refine_ls_wR_factor_gt 0.1328
_refine_ls_wR_factor_ref 0.1472
_reflns_number_gt 9665
_reflns_number_total 13181
_reflns_threshold_expression >2sigma(I)
_cod_data_source_file ic301766b_si_002_1.cif
_cod_data_source_block 1a_SbRe
_cod_database_code 4333538

loop_
_symmetry_equiv_pos_as_xyz
'x, y, z'
'-x, -y, -z'

loop_
_atom_site_label
_atom_site_type_symbol
_atom_site_fract_x
_atom_site_fract_y
_atom_site_fract_z
_atom_site_U_iso_or_equiv
_atom_site_adp_type
_atom_site_occupancy
_atom_site_symmetry_multiplicity
_atom_site_calc_flag
_atom_site_refinement_flags
C1 C 0.8731(17) 0.7848(16) 0.7665(13) 0.022(4) Uiso 1 1 d .
C2 C 1.0508(19) 0.7984(18) 0.7389(14) 0.030(5) Uiso 1 1 d .
C3 C 0.8627(17) 0.6821(17) 0.6371(13) 0.023(4) Uiso 1 1 d .
Na1 Na 0.6087(7) 0.6046(8) 0.0701(5) 0.030(2) Uani 1 1 d .
Na2 Na 0.5000 0.0000 0.0000 0.033(3) Uani 1 2 d S
Na3 Na 0.7379(7) 0.6492(8) 0.4190(5) 0.032(2) Uani 1 1 d .
Na4 Na 0.3715(8) 0.6026(8) 0.6304(6) 0.035(2) Uani 1 1 d .
Na5 Na 0.3828(12) 0.4594(13) 0.7124(9) 0.053(4) Uani 0.75 1 d P
Na6 Na 0.3967(11) 0.4888(14) 0.5468(9) 0.055(4) Uani 0.75 1 d P
Na7 Na 0.7770(13) 0.3111(14) 0.1838(9) 0.027(4) Uani 0.50 1 d P
O1 O 0.8410(14) 0.8469(13) 0.7785(10) 0.038(4) Uiso 1 1 d .
O2 O 1.1283(15) 0.8635(14) 0.7327(11) 0.041(4) Uiso 1 1 d .
O3 O 0.8281(12) 0.6846(11) 0.5686(9) 0.025(3) Uiso 1 1 d .
O4 O 1.0596(10) 0.2711(10) 0.8574(8) 0.014(3) Uiso 1 1 d .
O5 O 0.8648(10) 0.1459(10) 0.7586(8) 0.016(3) Uiso 1 1 d .
O6 O 0.9905(13) 0.0634(12) 0.8788(9) 0.031(4) Uiso 1 1 d .
O7 O 0.9922(11) 0.2033(11) 0.9858(8) 0.019(3) Uiso 1 1 d .
O8 O 0.7973(11) 0.0784(10) 0.8784(8) 0.017(3) Uiso 1 1 d .
O9 O 0.8837(11) 0.3186(11) 0.6028(8) 0.020(3) Uiso 1 1 d .
O10 O 0.8333(11) 0.1069(11) 0.5947(8) 0.020(3) Uiso 1 1 d .
O11 O 1.0229(11) 0.2545(10) 0.7037(8) 0.017(3) Uiso 1 1 d .
O12 O 1.0851(10) 0.4544(10) 0.7032(7) 0.013(3) Uiso 1 1 d .
O13 O 0.7138(10) 0.1963(9) 0.6492(7) 0.009(2) Uiso 1 1 d .
O14 O 0.9216(10) 0.3538(9) 0.7523(7) 0.012(3) Uiso 1 1 d .
O15 O 1.2402(11) 0.3870(10) 0.8036(8) 0.016(3) Uiso 1 1 d .
O16 O 1.1184(10) 0.4698(10) 0.8677(7) 0.013(3) Uiso 1 1 d .
O17 O 0.9601(11) 0.5199(11) 0.5778(8) 0.020(3) Uiso 1 1 d .
O18 O 0.9806(10) 0.5670(9) 0.7361(7) 0.012(3) Uiso 1 1 d .
O19 O 0.7828(10) 0.4337(9) 0.6383(7) 0.012(3) Uiso 1 1 d .
O20 O 0.6132(11) 0.5058(11) 0.6127(8) 0.020(3) Uiso 1 1 d .
O21 O 0.5788(11) 0.3034(10) 0.6308(8) 0.018(3) Uiso 1 1 d .
O22 O 0.5830(10) 0.4287(10) 0.7499(8) 0.016(3) Uiso 1 1 d .
O23 O 0.4938(11) 0.3423(10) 0.8692(8) 0.016(3) Uiso 1 1 d .
O24 O 0.5134(10) 0.2266(9) 0.7500(7) 0.012(3) Uiso 1 1 d .
O25 O 0.4875(12) 0.0914(11) 0.6258(9) 0.023(3) Uiso 1 1 d .
O26 O 0.6508(11) 0.1358(10) 0.7795(8) 0.018(3) Uiso 1 1 d .
O27 O 0.6462(11) 0.2460(10) 0.8970(8) 0.016(3) Uiso 1 1 d .
O28 O 0.8669(10) 0.2759(9) 0.8896(7) 0.011(3) Uiso 1 1 d .
O29 O 0.8057(11) 0.1921(10) 1.0032(8) 0.016(3) Uiso 1 1 d .
O30 O 1.0054(10) 0.3128(10) 1.1257(8) 0.014(3) Uiso 1 1 d .
O31 O 0.6828(11) 0.3819(11) 1.0434(8) 0.020(3) Uiso 1 1 d .
O32 O 0.8792(10) 0.3997(10) 1.0186(8) 0.015(3) Uiso 1 1 d .
O33 O 1.0734(11) 0.4080(10) 1.0028(8) 0.016(3) Uiso 1 1 d .
O34 O 0.7262(10) 0.4458(10) 0.9023(7) 0.012(3) Uiso 1 1 d .
O35 O 0.6028(11) 0.0404(11) 0.9130(8) 0.020(3) Uiso 1 1 d .
O36 O 0.7292(11) 0.5764(10) 1.0138(8) 0.017(3) Uiso 1 1 d .
O37 O 0.7218(10) 0.3433(9) 0.7701(7) 0.012(3) Uiso 1 1 d .
O38 O 0.7887(10) 0.5535(10) 0.7559(8) 0.015(3) Uiso 1 1 d .
O1W O 0.5065(13) 0.4264(12) 0.0695(9) 0.030(4) Uiso 1 1 d .
O2W O 0.2617(15) 0.0194(14) 0.8477(11) 0.041(4) Uiso 1 1 d .
O3W O 0.6456(15) 0.2968(15) 0.4775(11) 0.047(5) Uiso 1 1 d .
O4W O 0.7936(14) 0.7344(14) 0.9754(11) 0.041(4) Uiso 1 1 d .
O5W O 0.1813(13) 0.4738(12) 0.5822(10) 0.033(4) Uiso 1 1 d .
O6W O 0.1457(16) 0.9724(15) 0.9292(11) 0.048(5) Uiso 1 1 d .
O7W O 0.7195(16) 0.7811(15) 0.0780(12) 0.048(5) Uiso 1 1 d .
O8W O 0.1002(18) 0.7103(17) 0.5484(13) 0.062(6) Uiso 1 1 d .
O9W O 0.6525(18) 0.7620(17) 0.4391(13) 0.060(6) Uiso 1 1 d .
O10W O 0.6641(16) 0.6388(15) 0.8524(12) 0.048(5) Uiso 1 1 d .
O11W O 0.864(2) 0.7909(19) 0.3876(15) 0.072(7) Uiso 1 1 d .
O12W O 0.5388(18) 0.8444(17) 0.0269(13) 0.062(6) Uiso 1 1 d .
O13W O 0.337(2) 0.985(2) 0.5159(17) 0.021(6) Uiso 0.50 1 d P
O14W O 0.670(2) 0.104(2) 0.0996(16) 0.019(6) Uiso 0.50 1 d P
O15W O 0.638(2) 0.930(2) 0.7289(17) 0.025(7) Uiso 0.50 1 d P
O16W O 0.351(2) 0.043(2) 0.7599(17) 0.025(7) Uiso 0.50 1 d P
O17W O 0.932(2) 0.952(2) 0.6281(17) 0.025(7) Uiso 0.50 1 d P
O18W O 0.674(2) 0.800(2) 0.8147(16) 0.018(6) Uiso 0.50 1 d P
O19W O 0.291(2) 0.698(2) 0.6826(17) 0.024(6) Uiso 0.50 1 d P
O20W O 0.572(3) 0.688(2) 0.6856(19) 0.031(7) Uiso 0.50 1 d P
O21W O 0.433(3) 0.898(3) 0.756(2) 0.044(9) Uiso 0.50 1 d P
O22W O 0.031(3) 0.882(2) 0.5350(19) 0.032(7) Uiso 0.50 1 d P
O23W O 0.450(3) 0.081(3) 0.439(3) 0.056(11) Uiso 0.50 1 d P
O24W O 0.777(3) 0.872(3) 0.9323(19) 0.033(8) Uiso 0.50 1 d P
O25W O 0.532(3) 0.796(2) 0.8771(19) 0.031(7) Uiso 0.50 1 d P
Re1 Re 0.92683(6) 0.68763(6) 0.74823(4) 0.01423(17) Uani 1 1 d .
Sb1 Sb 0.88422(9) 0.40580(9) 0.84121(7) 0.0098(2) Uani 1 1 d .
W1 W 0.94180(6) 0.15773(6) 0.87558(4) 0.01267(16) Uani 1 1 d .
W2 W 0.86158(6) 0.20746(6) 0.66484(4) 0.01292(16) Uani 1 1 d .
W3 W 0.59907(6) 0.19445(6) 0.68825(4) 0.01316(16) Uani 1 1 d .
W4 W 1.10295(6) 0.37117(6) 0.78837(4) 0.01147(16) Uani 1 1 d .
W5 W 0.93940(6) 0.46143(6) 0.65902(4) 0.01232(16) Uani 1 1 d .
W6 W 0.68058(6) 0.44810(6) 0.68524(4) 0.01236(16) Uani 1 1 d .
W7 W 0.59624(6) 0.34022(6) 0.83233(4) 0.01204(16) Uani 1 1 d .
W8 W 0.70591(6) 0.14590(6) 0.89700(5) 0.01307(16) Uani 1 1 d .
W9 W 0.78312(6) 0.48484(6) 1.01888(4) 0.01229(16) Uani 1 1 d .
W10 W 0.95308(6) 0.31768(6) 1.02269(4) 0.01050(16) Uani 1 1 d .

loop_
_atom_site_aniso_label
_atom_site_aniso_U_11
_atom_site_aniso_U_22
_atom_site_aniso_U_33
_atom_site_aniso_U_23
_atom_site_aniso_U_13
_atom_site_aniso_U_12
Na1 0.027(4) 0.053(6) 0.020(4) -0.001(4) 0.011(4) 0.025(4)
Na2 0.023(6) 0.038(8) 0.034(7) 0.001(6) 0.016(6) 0.005(6)
Na3 0.022(4) 0.045(6) 0.030(5) 0.013(4) 0.011(4) 0.013(4)
Na4 0.030(5) 0.044(6) 0.028(5) 0.009(4) 0.012(4) 0.011(4)
Na5 0.037(8) 0.086(12) 0.049(9) 0.012(8) 0.021(7) 0.032(8)
Na6 0.029(7) 0.090(12) 0.049(9) 0.014(8) 0.017(7) 0.024(8)
Na7 0.016(8) 0.047(11) 0.014(8) 0.015(8) 0.004(7) 0.010(8)
Re1 0.0145(4) 0.0164(4) 0.0100(4) 0.0005(3) 0.0039(3) 0.0045(3)
Sb1 0.0072(5) 0.0155(6) 0.0080(6) 0.0000(5) 0.0045(4) 0.0045(5)
W1 0.0123(3) 0.0149(4) 0.0118(4) -0.0005(3) 0.0050(3) 0.0057(3)
W2 0.0109(3) 0.0181(4) 0.0089(4) -0.0034(3) 0.0035(3) 0.0048(3)
W3 0.0090(3) 0.0179(4) 0.0099(4) -0.0036(3) 0.0033(3) 0.0026(3)
W4 0.0077(3) 0.0188(4) 0.0089(3) -0.0012(3) 0.0042(3) 0.0053(3)
W5 0.0113(3) 0.0190(4) 0.0074(3) 0.0008(3) 0.0047(3) 0.0055(3)
W6 0.0085(3) 0.0190(4) 0.0084(3) -0.0002(3) 0.0022(3) 0.0047(3)
W7 0.0075(3) 0.0196(4) 0.0091(4) -0.0016(3) 0.0044(3) 0.0044(3)
W8 0.0103(3) 0.0145(4) 0.0133(4) 0.0001(3) 0.0060(3) 0.0023(3)
W9 0.0074(3) 0.0209(4) 0.0086(3) -0.0026(3) 0.0040(3) 0.0047(3)
W10 0.0094(3) 0.0131(4) 0.0088(3) -0.0001(3) 0.0044(3) 0.0033(3)

loop_
_atom_type_symbol
_atom_type_description
_atom_type_scat_dispersion_real
_atom_type_scat_dispersion_imag
_atom_type_scat_source
C C 0.0033 0.0016 'International Tables Vol C Tables 4.2.6.8 and 6.1.1.4'
O O 0.0106 0.0060 'International Tables Vol C Tables 4.2.6.8 and 6.1.1.4'
Na Na 0.0362 0.0249 'International Tables Vol C Tables 4.2.6.8 and 6.1.1.4'
Sb Sb -0.5866 1.5461 'International Tables Vol C Tables 4.2.6.8 and 6.1.1.4'
W W -0.8490 6.8722 'International Tables Vol C Tables 4.2.6.8 and 6.1.1.4'
Re Re -1.0185 7.2310 'International Tables Vol C Tables 4.2.6.8 and 6.1.1.4'

loop_
_geom_angle_atom_site_label_1
_geom_angle_atom_site_label_2
_geom_angle_atom_site_label_3
_geom_angle
_geom_angle_site_symmetry_1
_geom_angle_site_symmetry_3
O1 C1 Re1 179(2) . .
O2 C2 Re1 177(2) . .
O3 C3 Re1 176(2) . .
O36 Na1 O23 171.7(7) 1_554 2_666
O36 Na1 O7W 85.6(6) 1_554 .
O23 Na1 O7W 86.1(6) 2_666 .
O36 Na1 O1W 93.5(6) 1_554 .
O23 Na1 O1W 94.7(6) 2_666 .
O7W Na1 O1W 176.3(7) . .
O36 Na1 O1W 81.9(5) 1_554 2_665
O23 Na1 O1W 100.7(6) 2_666 2_665
O7W Na1 O1W 98.4(7) . 2_665
O1W Na1 O1W 85.0(6) . 2_665
O36 Na1 O15 80.8(5) 1_554 2_766
O23 Na1 O15 97.0(5) 2_666 2_766
O7W Na1 O15 84.7(6) . 2_766
O1W Na1 O15 91.6(6) . 2_766
O1W Na1 O15 162.1(6) 2_665 2_766
O36 Na1 Na1 86.8(5) 1_554 2_665
O23 Na1 Na1 100.5(5) 2_666 2_665
O7W Na1 Na1 140.6(7) . 2_665
O1W Na1 Na1 42.8(4) . 2_665
O1W Na1 Na1 42.2(4) 2_665 2_665
O15 Na1 Na1 131.9(6) 2_766 2_665
O36 Na1 W9 19.4(3) 1_554 1_554
O23 Na1 W9 165.3(5) 2_666 1_554
O7W Na1 W9 101.5(5) . 1_554
O1W Na1 W9 77.0(4) . 1_554
O1W Na1 W9 90.7(4) 2_665 1_554
O15 Na1 W9 71.5(4) 2_766 1_554
Na1 Na1 W9 81.7(3) 2_665 1_554
O36 Na1 Na5 120.0(5) 1_554 2_666
O23 Na1 Na5 61.7(4) 2_666 2_666
O7W Na1 Na5 108.9(6) . 2_666
O1W Na1 Na5 68.4(5) . 2_666
O1W Na1 Na5 145.5(5) 2_665 2_666
O15 Na1 Na5 45.5(4) 2_766 2_666
Na1 Na1 Na5 108.3(4) 2_665 2_666
W9 Na1 Na5 103.7(3) 1_554 2_666
O35 Na2 O35 180.0(10) 1_554 2_656
O35 Na2 O14W 84.7(7) 1_554 .
O35 Na2 O14W 95.3(7) 2_656 .
O35 Na2 O14W 95.3(7) 1_554 2_655
O35 Na2 O14W 84.7(7) 2_656 2_655
O14W Na2 O14W 180(2) . 2_655
O35 Na2 O12W 91.5(6) 1_554 1_545
O35 Na2 O12W 88.5(6) 2_656 1_545
O14W Na2 O12W 91.3(8) . 1_545
O14W Na2 O12W 88.7(8) 2_655 1_545
O35 Na2 O12W 88.5(6) 1_554 2_665
O35 Na2 O12W 91.5(6) 2_656 2_665
O14W Na2 O12W 88.7(8) . 2_665
O14W Na2 O12W 91.3(8) 2_655 2_665
O12W Na2 O12W 180.0(9) 1_545 2_665
O11W Na3 Na6 176.3(8) . 2_666
O11W Na3 O9W 85.2(8) . .
Na6 Na3 O9W 91.1(7) 2_666 .
O11W Na3 O5W 101.4(8) . 2_666
Na6 Na3 O5W 82.3(6) 2_666 2_666
O9W Na3 O5W 171.0(8) . 2_666
O11W Na3 Na5 104.6(8) . 2_666
Na6 Na3 Na5 76.7(6) 2_666 2_666
O9W Na3 Na5 106.3(7) . 2_666
O5W Na3 Na5 78.2(6) 2_666 2_666
O11W Na3 O3 98.0(8) . .
Na6 Na3 O3 81.4(6) 2_666 .
O9W Na3 O3 84.8(7) . .
O5W Na3 O3 88.2(6) 2_666 .
Na5 Na3 O3 155.5(7) 2_666 .
O11W Na3 Na4 137.5(7) . 2_666
Na6 Na3 Na4 45.9(5) 2_666 2_666
O9W Na3 Na4 130.3(6) . 2_666
O5W Na3 Na4 47.0(4) 2_666 2_666
Na5 Na3 Na4 49.4(5) 2_666 2_666
O3 Na3 Na4 106.8(5) . 2_666
Na6 Na4 O19W 162.2(9) . .
Na6 Na4 O3W 88.5(7) . 2_666
O19W Na4 O3W 83.8(9) . 2_666
Na6 Na4 O20W 87.4(9) . .
O19W Na4 O20W 109.1(11) . .
O3W Na4 O20W 94.7(9) 2_666 .
Na6 Na4 O5W 81.6(6) . .
O19W Na4 O5W 83.4(8) . .
O3W Na4 O5W 97.3(7) 2_666 .
O20W Na4 O5W 163.5(10) . .
Na6 Na4 Na5 75.4(6) . .
O19W Na4 Na5 110.5(8) . .
O3W Na4 Na5 163.4(7) 2_666 .
O20W Na4 Na5 88.5(9) . .
O5W Na4 Na5 76.9(6) . .
Na6 Na4 Na3 45.5(4) . 2_666
O19W Na4 Na3 125.7(8) . 2_666
O3W Na4 Na3 117.1(6) 2_666 2_666
O20W Na4 Na3 117.4(8) . 2_666
O5W Na4 Na3 46.6(4) . 2_666
Na5 Na4 Na3 48.0(4) . 2_666
Na3 Na5 Na4 82.6(5) 2_666 .
Na3 Na5 O15 100.4(6) 2_666 1_455
Na4 Na5 O15 119.2(6) . 1_455
Na3 Na5 O22 104.7(6) 2_666 .
Na4 Na5 O22 116.6(6) . .
O15 Na5 O22 120.8(7) 1_455 .
Na3 Na5 Na6 49.9(5) 2_666 .
Na4 Na5 Na6 49.9(5) . .
O15 Na5 Na6 145.8(7) 1_455 .
O22 Na5 Na6 87.2(5) . .
Na3 Na5 Na1 129.0(6) 2_666 2_666
Na4 Na5 Na1 137.9(6) . 2_666
O15 Na5 Na1 39.4(3) 1_455 2_666
O22 Na5 Na1 84.9(5) . 2_666
Na6 Na5 Na1 171.2(6) . 2_666
Na3 Na6 Na4 88.7(6) 2_666 .
Na3 Na6 O20 115.0(7) 2_666 .
Na4 Na6 O20 107.5(7) . .
Na3 Na6 O20 119.6(7) 2_666 2_666
Na4 Na6 O20 128.3(8) . 2_666
O20 Na6 O20 98.4(6) . 2_666
Na3 Na6 Na5 53.5(5) 2_666 .
Na4 Na6 Na5 54.7(5) . .
O20 Na6 Na5 85.7(6) . .
O20 Na6 Na5 173.1(8) 2_666 .
Na3 Na6 Na6 134.6(9) 2_666 2_666
Na4 Na6 Na6 134.9(9) . 2_666
O20 Na6 Na6 49.5(4) . 2_666
O20 Na6 Na6 48.9(5) 2_666 2_666
Na5 Na6 Na6 134.9(7) . 2_666
O19W Na7 O31 123.0(9) 2_666 1_554
O19W Na7 O14W 105.9(10) 2_666 .
O31 Na7 O14W 90.3(8) 1_554 .
O19W Na7 O18 98.7(8) 2_666 2_766
O31 Na7 O18 113.9(7) 1_554 2_766
O14W Na7 O18 127.2(8) . 2_766
C3 O3 Na3 167.7(16) . .
W1 O4 W4 147.2(7) . .
W2 O5 W1 146.8(7) . .
W1 O7 W10 118.1(7) . .
W1 O8 W8 119.8(7) . .
W2 O9 W5 118.7(7) . .
W2 O11 W4 115.6(6) . .
W4 O12 W5 117.1(6) . .
W3 O13 W2 152.2(7) . .
Sb1 O14 W5 112.2(5) . .
Sb1 O14 W4 113.9(5) . .
W5 O14 W4 93.7(4) . .
Sb1 O14 W2 140.0(6) . .
W5 O14 W2 95.5(5) . .
W4 O14 W2 91.5(4) . .
W4 O15 Na1 130.1(7) . 2_766
W4 O15 Na5 133.2(7) . 1_655
Na1 O15 Na5 95.1(5) 2_766 1_655
W4 O16 W9 131.8(7) . 2_767
W5 O18 Re1 135.3(6) . .
W5 O18 Na7 117.4(6) . 2_766
Re1 O18 Na7 97.0(6) . 2_766
W6 O19 W5 143.7(7) . .
W6 O20 Na6 135.0(8) . .
W6 O20 Na6 128.6(7) . 2_666
Na6 O20 Na6 81.6(6) . 2_666
W3 O21 W6 116.9(7) . .
W7 O22 W6 116.2(6) . .
W7 O22 Na5 112.6(6) . .
W6 O22 Na5 128.3(6) . .
W7 O23 Na1 163.2(8) . 2_666
W7 O24 W3 115.8(6) . .
W3 O26 W8 148.1(8) . .
W8 O27 W7 143.9(7) . .
Sb1 O28 W10 108.0(5) . .
Sb1 O28 W8 129.1(6) . .
W10 O28 W8 95.6(4) . .
Sb1 O28 W1 129.3(6) . .
W10 O28 W1 95.1(4) . .
W8 O28 W1 91.0(4) . .
W8 O29 W10 118.1(7) . .
W10 O30 Re1 178.0(8) . 2_767
W9 O31 Na7 112.2(7) . 1_556
W10 O32 W9 174.5(7) . .
W10 O33 W9 179.2(8) . 2_767
W7 O34 W9 132.7(7) . .
W8 O35 Na2 138.1(8) . 1_556
W9 O36 Na1 133.9(7) . 1_556
Sb1 O37 W6 111.5(6) . .
Sb1 O37 W3 138.0(6) . .
W6 O37 W3 96.6(5) . .
Sb1 O37 W7 115.2(6) . .
W6 O37 W7 94.1(4) . .
W3 O37 W7 92.1(4) . .
W6 O38 Re1 134.2(7) . .
Na1 O1W Na1 95.0(6) . 2_665
Na3 O5W Na4 86.4(6) 2_666 .
Na2 O14W Na7 137.6(11) . .
Na4 O19W Na7 133.0(12) . 2_666
C1 Re1 C3 89.8(9) . .
C1 Re1 C2 86.5(10) . .
C3 Re1 C2 85.5(10) . .
C1 Re1 O30 91.2(7) . 2_767
C3 Re1 O30 177.5(7) . 2_767
C2 Re1 O30 96.9(8) . 2_767
C1 Re1 O18 173.9(7) . .
C3 Re1 O18 94.1(7) . .
C2 Re1 O18 98.6(8) . .
O30 Re1 O18 84.8(5) 2_767 .
C1 Re1 O38 97.4(7) . .
C3 Re1 O38 93.8(7) . .
C2 Re1 O38 176.1(8) . .
O30 Re1 O38 83.8(5) 2_767 .
O18 Re1 O38 77.6(5) . .
O28 Sb1 O14 90.7(5) . .
O28 Sb1 O37 90.9(5) . .
O14 Sb1 O37 88.1(5) . .
O6 W1 O7 99.2(7) . .
O6 W1 O8 99.1(7) . .
O7 W1 O8 90.6(6) . .
O6 W1 O4 101.6(6) . .
O7 W1 O4 93.1(6) . .
O8 W1 O4 158.1(5) . .
O6 W1 O5 101.4(7) . .
O7 W1 O5 159.4(6) . .
O8 W1 O5 84.6(5) . .
O4 W1 O5 84.4(5) . .
O6 W1 O28 170.5(6) . .
O7 W1 O28 73.8(5) . .
O8 W1 O28 74.9(5) . .
O4 W1 O28 85.5(5) . .
O5 W1 O28 85.6(5) . .
O10 W2 O5 102.2(6) . .
O10 W2 O13 100.2(6) . .
O5 W2 O13 90.8(5) . .
O10 W2 O9 101.3(6) . .
O5 W2 O9 156.0(6) . .
O13 W2 O9 89.6(5) . .
O10 W2 O11 97.3(6) . .
O5 W2 O11 86.2(5) . .
O13 W2 O11 162.6(5) . .
O9 W2 O11 86.2(6) . .
O10 W2 O14 171.6(5) . .
O5 W2 O14 82.8(5) . .
O13 W2 O14 86.5(5) . .
O9 W2 O14 73.3(5) . .
O11 W2 O14 76.1(5) . .
O25 W3 O26 102.8(6) . .
O25 W3 O13 100.5(6) . .
O26 W3 O13 92.3(5) . .
O25 W3 O21 99.7(6) . .
O26 W3 O21 155.4(6) . .
O13 W3 O21 93.1(5) . .
O25 W3 O24 95.6(6) . .
O26 W3 O24 84.2(5) . .
O13 W3 O24 163.9(5) . .
O21 W3 O24 84.0(5) . .
O25 W3 O37 168.9(6) . .
O26 W3 O37 82.6(5) . .
O13 W3 O37 88.8(5) . .
O21 W3 O37 73.5(5) . .
O24 W3 O37 75.2(5) . .
O15 W4 O16 103.5(6) . .
O15 W4 O4 102.0(6) . .
O16 W4 O4 87.1(5) . .
O15 W4 O12 99.3(6) . .
O16 W4 O12 93.8(5) . .
O4 W4 O12 157.9(5) . .
O15 W4 O11 100.1(6) . .
O16 W4 O11 156.0(5) . .
O4 W4 O11 84.3(5) . .
O12 W4 O11 86.1(5) . .
O15 W4 O14 172.9(5) . .
O16 W4 O14 80.5(5) . .
O4 W4 O14 84.0(5) . .
O12 W4 O14 74.5(5) . .
O11 W4 O14 76.3(5) . .
O17 W5 O18 103.8(6) . .
O17 W5 O19 100.5(6) . .
O18 W5 O19 90.3(5) . .
O17 W5 O12 97.7(6) . .
O18 W5 O12 91.0(5) . .
O19 W5 O12 160.8(5) . .
O17 W5 O9 94.9(6) . .
O18 W5 O9 161.3(6) . .
O19 W5 O9 85.9(5) . .
O12 W5 O9 86.7(5) . .
O17 W5 O14 165.4(6) . .
O18 W5 O14 89.0(5) . .
O19 W5 O14 86.2(5) . .
O12 W5 O14 74.7(5) . .
O9 W5 O14 72.5(5) . .
O20 W6 O38 103.5(6) . .
O20 W6 O19 100.6(6) . .
O38 W6 O19 91.6(6) . .
O20 W6 O22 95.5(6) . .
O38 W6 O22 91.2(6) . .
O19 W6 O22 162.5(5) . .
O20 W6 O21 94.9(6) . .
O38 W6 O21 161.6(6) . .
O19 W6 O21 85.6(5) . .
O22 W6 O21 86.3(5) . .
O20 W6 O37 165.1(6) . .
O38 W6 O37 88.8(5) . .
O19 W6 O37 87.2(5) . .
O22 W6 O37 75.6(5) . .
O21 W6 O37 72.9(5) . .
O23 W7 O34 102.5(6) . .
O23 W7 O24 101.3(6) . .
O34 W7 O24 155.9(5) . .
O23 W7 O22 99.7(6) . .
O34 W7 O22 91.7(5) . .
O24 W7 O22 88.2(5) . .
O23 W7 O27 100.8(6) . .
O34 W7 O27 86.1(5) . .
O24 W7 O27 85.6(5) . .
O22 W7 O27 159.3(5) . .
O23 W7 O37 173.4(5) . .
O34 W7 O37 80.3(5) . .
O24 W7 O37 76.4(5) . .
O22 W7 O37 74.1(5) . .
O27 W7 O37 85.3(5) . .
O35 W8 O29 99.8(6) . .
O35 W8 O27 100.9(6) . .
O29 W8 O27 94.3(6) . .
O35 W8 O8 98.1(6) . .
O29 W8 O8 88.6(6) . .
O27 W8 O8 160.0(6) . .
O35 W8 O26 101.2(6) . .
O29 W8 O26 158.6(6) . .
O27 W8 O26 85.7(6) . .
O8 W8 O26 84.5(5) . .
O35 W8 O28 169.6(5) . .
O29 W8 O28 73.4(5) . .
O27 W8 O28 87.7(5) . .
O8 W8 O28 74.1(5) . .
O26 W8 O28 85.2(5) . .
O36 W9 O31 101.6(6) . .
O36 W9 O34 93.5(6) . .
O31 W9 O34 98.5(6) . .
O36 W9 O16 96.0(6) . 2_767
O31 W9 O16 92.8(6) . 2_767
O34 W9 O16 163.5(5) . 2_767
O36 W9 O32 166.7(6) . .
O31 W9 O32 91.7(6) . .
O34 W9 O32 84.6(5) . .
O16 W9 O32 83.1(5) 2_767 .
O36 W9 O33 90.2(6) . 2_767
O31 W9 O33 167.8(6) . 2_767
O34 W9 O33 84.0(5) . 2_767
O16 W9 O33 82.5(5) 2_767 2_767
O32 W9 O33 76.5(5) . 2_767
O36 W9 Na1 26.7(5) . 1_556
O31 W9 Na1 77.2(5) . 1_556
O34 W9 Na1 107.6(4) . 1_556
O16 W9 Na1 86.5(4) 2_767 1_556
O32 W9 Na1 164.5(4) . 1_556
O33 W9 Na1 113.6(4) 2_767 1_556
O30 W10 O33 102.9(6) . .
O30 W10 O32 103.2(6) . .
O33 W10 O32 98.0(6) . .
O30 W10 O29 94.7(6) . .
O33 W10 O29 158.8(6) . .
O32 W10 O29 89.3(5) . .
O30 W10 O7 95.7(6) . .
O33 W10 O7 87.4(6) . .
O32 W10 O7 158.6(6) . .
O29 W10 O7 79.0(5) . .
O30 W10 O28 163.8(5) . .
O33 W10 O28 88.1(5) . .
O32 W10 O28 86.7(5) . .
O29 W10 O28 72.3(5) . .
O7 W10 O28 72.7(5) . .

loop_
_geom_bond_atom_site_label_1
_geom_bond_atom_site_label_2
_geom_bond_distance
_geom_bond_site_symmetry_2
C1 O1 1.17(3) .
C1 Re1 1.87(2) .
C2 O2 1.15(3) .
C2 Re1 1.88(2) .
C3 O3 1.16(2) .
C3 Re1 1.87(2) .
Na1 O36 2.321(15) 1_554
Na1 O23 2.328(15) 2_666
Na1 O7W 2.37(2) .
Na1 O1W 2.384(19) .
Na1 O1W 2.410(18) 2_665
Na1 O15 2.498(15) 2_766
Na1 Na1 3.533(18) 2_665
Na1 W9 3.725(8) 1_554
Na1 Na5 3.920(17) 2_666
Na2 O35 2.321(14) 1_554
Na2 O35 2.321(14) 2_656
Na2 O14W 2.35(3) .
Na2 O14W 2.35(3) 2_655
Na2 O12W 2.49(2) 1_545
Na2 O12W 2.49(2) 2_665
Na3 O11W 2.31(3) .
Na3 Na6 2.357(18) 2_666
Na3 O9W 2.40(2) .
Na3 O5W 2.408(19) 2_666
Na3 Na5 2.478(19) 2_666
Na3 O3 2.497(17) .
Na3 Na4 3.305(14) 2_666
Na4 Na6 2.373(19) .
Na4 O19W 2.38(3) .
Na4 O3W 2.39(2) 2_666
Na4 O20W 2.41(3) .
Na4 O5W 2.423(19) .
Na4 Na5 2.531(19) .
Na4 Na3 3.305(14) 2_666
Na5 Na3 2.478(19) 2_666
Na5 O15 2.806(19) 1_455
Na5 O22 2.826(18) .
Na5 Na6 3.00(2) .
Na5 Na1 3.920(17) 2_666
Na6 Na3 2.357(18) 2_666
Na6 O20 2.751(19) .
Na6 O20 2.77(2) 2_666
Na6 Na6 3.61(3) 2_666
Na7 O19W 2.77(3) 2_666
Na7 O31 2.80(2) 1_554
Na7 O14W 2.90(3) .
Na7 O18 2.96(2) 2_766
O4 W1 1.911(13) .
O4 W4 1.918(13) .
O5 W2 1.871(13) .
O5 W1 1.978(13) .
O6 W1 1.708(16) .
O7 W1 1.868(14) .
O7 W10 2.058(14) .
O8 W1 1.887(13) .
O8 W8 1.942(13) .
O9 W2 1.909(14) .
O9 W5 2.007(14) .
O10 W2 1.729(14) .
O11 W2 1.937(13) .
O11 W4 1.941(13) .
O12 W4 1.932(12) .
O12 W5 1.953(12) .
O13 W3 1.893(11) .
O13 W2 1.904(11) .
O14 Sb1 2.008(12) .
O14 W5 2.257(12) .
O14 W4 2.284(12) .
O14 W2 2.296(12) .
O15 W4 1.743(13) .
O15 Na1 2.498(15) 2_766
O15 Na5 2.806(19) 1_655
O16 W4 1.882(13) .
O16 W9 1.974(12) 2_767
O17 W5 1.703(14) .
O18 W5 1.811(12) .
O18 Re1 2.146(12) .
O18 Na7 2.96(2) 2_766
O19 W6 1.903(12) .
O19 W5 1.944(12) .
O20 W6 1.741(14) .
O20 Na6 2.77(2) 2_666
O21 W3 1.919(13) .
O21 W6 2.019(14) .
O22 W7 1.940(13) .
O22 W6 1.954(13) .
O23 W7 1.730(13) .
O23 Na1 2.328(15) 2_666
O24 W7 1.890(12) .
O24 W3 1.991(12) .
O25 W3 1.715(14) .
O26 W3 1.886(13) .
O26 W8 1.956(13) .
O27 W8 1.897(13) .
O27 W7 1.951(13) .
O28 Sb1 2.003(12) .
O28 W10 2.235(12) .
O28 W8 2.320(12) .
O28 W1 2.329(12) .
O29 W8 1.880(13) .
O29 W10 2.053(13) .
O30 W10 1.747(12) .
O30 Re1 2.129(12) 2_767
O31 W9 1.750(14) .
O31 Na7 2.80(2) 1_556
O32 W10 1.805(13) .
O32 W9 2.106(12) .
O33 W10 1.800(13) .
O33 W9 2.127(13) 2_767
O34 W7 1.883(12) .
O34 W9 1.951(12) .
O35 W8 1.721(14) .
O35 Na2 2.321(14) 1_556
O36 W9 1.718(13) .
O36 Na1 2.321(15) 1_556
O37 Sb1 2.022(12) .
O37 W6 2.222(12) .
O37 W3 2.271(12) .
O37 W7 2.296(12) .
O38 W6 1.775(13) .
O38 Re1 2.157(13) .
O1W Na1 2.410(18) 2_665
O3W Na4 2.39(2) 2_666
O5W Na3 2.408(19) 2_666
O12W Na2 2.49(2) 1_565
O19W Na7 2.77(3) 2_666
Re1 O30 2.129(13) 2_767
W9 O16 1.974(13) 2_767
W9 O33 2.127(13) 2_767
W9 Na1 3.725(8) 1_556

loop_
_geom_torsion_atom_site_label_1
_geom_torsion_atom_site_label_2
_geom_torsion_atom_site_label_3
_geom_torsion_atom_site_label_4
_geom_torsion
_geom_torsion_site_symmetry_1
_geom_torsion_site_symmetry_4
Na6 Na4 Na5 Na3 -42.3(5) . 2_666
O19W Na4 Na5 Na3 120.1(9) . 2_666
O3W Na4 Na5 Na3 -29(2) 2_666 2_666
O20W Na4 Na5 Na3 -130.0(9) . 2_666
O5W Na4 Na5 Na3 42.3(5) . 2_666
Na6 Na4 Na5 O15 -140.1(8) . 1_455
O19W Na4 Na5 O15 22.3(12) . 1_455
O3W Na4 Na5 O15 -126(2) 2_666 1_455
O20W Na4 Na5 O15 132.1(10) . 1_455
O5W Na4 Na5 O15 -55.5(8) . 1_455
Na3 Na4 Na5 O15 -97.8(8) 2_666 1_455
Na6 Na4 Na5 O22 60.5(7) . .
O19W Na4 Na5 O22 -137.2(9) . .
O3W Na4 Na5 O22 74(3) 2_666 .
O20W Na4 Na5 O22 -27.3(10) . .
O5W Na4 Na5 O22 145.1(8) . .
Na3 Na4 Na5 O22 102.7(8) 2_666 .
O19W Na4 Na5 Na6 162.4(10) . .
O3W Na4 Na5 Na6 14(2) 2_666 .
O20W Na4 Na5 Na6 -87.7(9) . .
O5W Na4 Na5 Na6 84.6(6) . .
Na3 Na4 Na5 Na6 42.3(5) 2_666 .
Na6 Na4 Na5 Na1 174.4(8) . 2_666
O19W Na4 Na5 Na1 -23.2(12) . 2_666
O3W Na4 Na5 Na1 -172(2) 2_666 2_666
O20W Na4 Na5 Na1 86.7(11) . 2_666
O5W Na4 Na5 Na1 -101.0(8) . 2_666
Na3 Na4 Na5 Na1 -143.3(9) 2_666 2_666
O19W Na4 Na6 Na3 -67(3) . 2_666
O3W Na4 Na6 Na3 -131.6(6) 2_666 2_666
O20W Na4 Na6 Na3 133.6(9) . 2_666
O5W Na4 Na6 Na3 -34.0(6) . 2_666
Na5 Na4 Na6 Na3 44.5(5) . 2_666
O19W Na4 Na6 O20 177(3) . .
O3W Na4 Na6 O20 112.5(7) 2_666 .
O20W Na4 Na6 O20 17.7(10) . .
O5W Na4 Na6 O20 -149.9(7) . .
Na5 Na4 Na6 O20 -71.4(7) . .
Na3 Na4 Na6 O20 -115.9(8) 2_666 .
O19W Na4 Na6 O20 60(3) . 2_666
O3W Na4 Na6 O20 -3.9(9) 2_666 2_666
O20W Na4 Na6 O20 -98.6(11) . 2_666
O5W Na4 Na6 O20 93.7(9) . 2_666
Na5 Na4 Na6 O20 172.3(9) . 2_666
Na3 Na4 Na6 O20 127.7(10) 2_666 2_666
O19W Na4 Na6 Na5 -112(3) . .
O3W Na4 Na6 Na5 -176.1(7) 2_666 .
O20W Na4 Na6 Na5 89.1(9) . .
O5W Na4 Na6 Na5 -78.6(6) . .
Na3 Na4 Na6 Na5 -44.5(5) 2_666 .
O19W Na4 Na6 Na6 127(3) . 2_666
O3W Na4 Na6 Na6 62.9(12) 2_666 2_666
O20W Na4 Na6 Na6 -31.9(13) . 2_666
O5W Na4 Na6 Na6 160.4(12) . 2_666
Na5 Na4 Na6 Na6 -121.0(11) . 2_666
Na3 Na4 Na6 Na6 -165.5(14) 2_666 2_666
Na4 Na5 Na6 Na3 -119.3(6) . 2_666
O15 Na5 Na6 Na3 -35.1(13) 1_455 2_666
O22 Na5 Na6 Na3 111.9(7) . 2_666
Na1 Na5 Na6 Na3 86(4) 2_666 2_666
Na3 Na5 Na6 Na4 119.3(6) 2_666 .
O15 Na5 Na6 Na4 84.2(13) 1_455 .
O22 Na5 Na6 Na4 -128.8(7) . .
Na1 Na5 Na6 Na4 -155(4) 2_666 .
Na3 Na5 Na6 O20 -125.7(7) 2_666 .
Na4 Na5 Na6 O20 115.0(7) . .
O15 Na5 Na6 O20 -160.8(13) 1_455 .
O22 Na5 Na6 O20 -13.8(6) . .
Na1 Na5 Na6 O20 -40(4) 2_666 .
Na3 Na5 Na6 O20 1(6) 2_666 2_666
Na4 Na5 Na6 O20 -119(6) . 2_666
O15 Na5 Na6 O20 -34(7) 1_455 2_666
O22 Na5 Na6 O20 113(6) . 2_666
Na1 Na5 Na6 O20 87(7) 2_666 2_666
Na3 Na5 Na6 Na6 -119.7(14) 2_666 2_666
Na4 Na5 Na6 Na6 121.0(13) . 2_666
O15 Na5 Na6 Na6 -154.8(12) 1_455 2_666
O22 Na5 Na6 Na6 -7.8(13) . 2_666
Na1 Na5 Na6 Na6 -34(5) 2_666 2_666
Re1 C3 O3 Na3 153(20) . .
O11W Na3 O3 C3 -147(7) . .
Na6 Na3 O3 C3 37(7) 2_666 .
O9W Na3 O3 C3 129(7) . .
O5W Na3 O3 C3 -45(7) 2_666 .
Na5 Na3 O3 C3 10(8) 2_666 .
Na4 Na3 O3 C3 -2(7) 2_666 .
Na3 Na6 O20 W6 -9.8(15) 2_666 .
Na4 Na6 O20 W6 87.2(12) . .
O20 Na6 O20 W6 -138.1(12) 2_666 .
Na5 Na6 O20 W6 36.3(12) . .
Na6 Na6 O20 W6 -138.1(12) 2_666 .
Na3 Na6 O20 Na6 128.4(10) 2_666 2_666
Na4 Na6 O20 Na6 -134.7(9) . 2_666
O20 Na6 O20 Na6 0.0 2_666 2_666
Na5 Na6 O20 Na6 174.4(9) . 2_666
Na3 Na5 O22 W7 -104.5(7) 2_666 .
Na4 Na5 O22 W7 166.6(6) . .
O15 Na5 O22 W7 7.5(11) 1_455 .
Na6 Na5 O22 W7 -151.6(7) . .
Na1 Na5 O22 W7 24.5(6) 2_666 .
Na3 Na5 O22 W6 55.6(10) 2_666 .
Na4 Na5 O22 W6 -33.4(12) . .
O15 Na5 O22 W6 167.5(7) 1_455 .
Na6 Na5 O22 W6 8.4(10) . .
Na1 Na5 O22 W6 -175.5(7) 2_666 .
O36 Na1 O1W Na1 -81.5(6) 1_554 2_665
O23 Na1 O1W Na1 100.4(6) 2_666 2_665
O7W Na1 O1W Na1 -157(11) . 2_665
O1W Na1 O1W Na1 0.0 2_665 2_665
O15 Na1 O1W Na1 -162.4(6) 2_766 2_665
W9 Na1 O1W Na1 -91.8(5) 1_554 2_665
Na5 Na1 O1W Na1 157.5(6) 2_666 2_665
Na6 Na4 O5W Na3 33.3(6) . 2_666
O19W Na4 O5W Na3 -156.4(9) . 2_666
O3W Na4 O5W Na3 120.7(7) 2_666 2_666
O20W Na4 O5W Na3 -16(3) . 2_666
Na5 Na4 O5W Na3 -43.5(5) . 2_666
O35 Na2 O14W Na7 100.3(16) 1_554 .
O35 Na2 O14W Na7 -79.7(16) 2_656 .
O14W Na2 O14W Na7 -41.6(15) 2_655 .
O12W Na2 O14W Na7 -168.3(16) 1_545 .
O12W Na2 O14W Na7 11.7(16) 2_665 .
O19W Na7 O14W Na2 88.2(17) 2_666 .
O31 Na7 O14W Na2 -36.4(17) 1_554 .
O18 Na7 O14W Na2 -157.3(13) 2_766 .
Na6 Na4 O19W Na7 111(3) . 2_666
O3W Na4 O19W Na7 175.9(17) 2_666 2_666
O20W Na4 O19W Na7 -91.3(18) . 2_666
O5W Na4 O19W Na7 77.8(16) . 2_666
Na5 Na4 O19W Na7 4.4(19) . 2_666
Na3 Na4 O19W Na7 56.8(19) 2_666 2_666
O1 C1 Re1 C3 -119(100) . .
O1 C1 Re1 C2 -33(100) . .
O1 C1 Re1 O30 63(100) . 2_767
O1 C1 Re1 O18 112(100) . .
O1 C1 Re1 O38 147(100) . .
O3 C3 Re1 C1 73(26) . .
O3 C3 Re1 C2 -14(26) . .
O3 C3 Re1 O30 -175(15) . 2_767
O3 C3 Re1 O18 -112(26) . .
O3 C3 Re1 O38 170(26) . .
O2 C2 Re1 C1 179(100) . .
O2 C2 Re1 C3 -91(46) . .
O2 C2 Re1 O30 89(46) . 2_767
O2 C2 Re1 O18 3(47) . .
O2 C2 Re1 O38 -10(56) . .
W5 O18 Re1 C1 107(7) . .
Na7 O18 Re1 C1 -112(7) 2_766 .
W5 O18 Re1 C3 -22.2(11) . .
Na7 O18 Re1 C3 119.5(8) 2_766 .
W5 O18 Re1 C2 -108.3(11) . .
Na7 O18 Re1 C2 33.4(8) 2_766 .
W5 O18 Re1 O30 155.5(10) . 2_767
Na7 O18 Re1 O30 -62.8(5) 2_766 2_767
W5 O18 Re1 O38 70.8(9) . .
Na7 O18 Re1 O38 -147.5(6) 2_766 .
W6 O38 Re1 C1 111.1(11) . .
W6 O38 Re1 C3 20.8(11) . .
W6 O38 Re1 C2 -59(12) . .
W6 O38 Re1 O30 -158.5(10) . 2_767
W6 O38 Re1 O18 -72.5(9) . .
W10 O28 Sb1 O14 135.7(5) . .
W8 O28 Sb1 O14 -110.9(7) . .
W1 O28 Sb1 O14 22.9(8) . .
W10 O28 Sb1 O37 -136.2(5) . .
W8 O28 Sb1 O37 -22.8(8) . .
W1 O28 Sb1 O37 111.0(7) . .
W5 O14 Sb1 O28 174.7(6) . .
W4 O14 Sb1 O28 -80.4(6) . .
W2 O14 Sb1 O28 44.4(9) . .
W5 O14 Sb1 O37 83.8(6) . .
W4 O14 Sb1 O37 -171.2(6) . .
W2 O14 Sb1 O37 -46.4(9) . .
W6 O37 Sb1 O28 -175.0(6) . .
W3 O37 Sb1 O28 -46.5(9) . .
W7 O37 Sb1 O28 79.3(6) . .
W6 O37 Sb1 O14 -84.3(6) . .
W3 O37 Sb1 O14 44.2(9) . .
W7 O37 Sb1 O14 170.0(6) . .
W10 O7 W1 O6 -177.8(8) . .
W10 O7 W1 O8 -78.5(8) . .
W10 O7 W1 O4 80.0(8) . .
W10 O7 W1 O5 -2(2) . .
W10 O7 W1 O28 -4.4(6) . .
W8 O8 W1 O6 168.3(8) . .
W8 O8 W1 O7 68.9(8) . .
W8 O8 W1 O4 -30.9(19) . .
W8 O8 W1 O5 -91.0(8) . .
W8 O8 W1 O28 -4.2(6) . .
W4 O4 W1 O6 119.6(14) . .
W4 O4 W1 O7 -140.4(13) . .
W4 O4 W1 O8 -41(2) . .
W4 O4 W1 O5 19.1(13) . .
W4 O4 W1 O28 -66.8(13) . .
W2 O5 W1 O6 -113.8(14) . .
W2 O5 W1 O7 71(2) . .
W2 O5 W1 O8 148.0(14) . .
W2 O5 W1 O4 -13.1(13) . .
W2 O5 W1 O28 72.8(13) . .
Sb1 O28 W1 O6 166(3) . .
W10 O28 W1 O6 47(4) . .
W8 O28 W1 O6 -49(4) . .
Sb1 O28 W1 O7 122.0(9) . .
W10 O28 W1 O7 3.6(5) . .
W8 O28 W1 O7 -92.1(5) . .
Sb1 O28 W1 O8 -142.9(9) . .
W10 O28 W1 O8 98.8(5) . .
W8 O28 W1 O8 3.0(5) . .
Sb1 O28 W1 O4 27.4(8) . .
W10 O28 W1 O4 -90.9(5) . .
W8 O28 W1 O4 173.4(5) . .
Sb1 O28 W1 O5 -57.3(8) . .
W10 O28 W1 O5 -175.6(5) . .
W8 O28 W1 O5 88.6(5) . .
W1 O5 W2 O10 136.4(13) . .
W1 O5 W2 O13 -123.1(13) . .
W1 O5 W2 O9 -32(2) . .
W1 O5 W2 O11 39.7(13) . .
W1 O5 W2 O14 -36.7(13) . .
W3 O13 W2 O10 135.0(15) . .
W3 O13 W2 O5 32.4(15) . .
W3 O13 W2 O9 -123.6(15) . .
W3 O13 W2 O11 -48(3) . .
W3 O13 W2 O14 -50.3(15) . .
W5 O9 W2 O10 -172.2(7) . .
W5 O9 W2 O5 -3.6(18) . .
W5 O9 W2 O13 87.5(7) . .
W5 O9 W2 O11 -75.5(8) . .
W5 O9 W2 O14 1.1(6) . .
W4 O11 W2 O10 -179.4(7) . .
W4 O11 W2 O5 -77.5(7) . .
W4 O11 W2 O13 3(2) . .
W4 O11 W2 O9 79.6(7) . .
W4 O11 W2 O14 5.9(6) . .
Sb1 O14 W2 O10 -175(3) . .
W5 O14 W2 O10 51(4) . .
W4 O14 W2 O10 -43(4) . .
Sb1 O14 W2 O5 -48.0(9) . .
W5 O14 W2 O5 177.2(5) . .
W4 O14 W2 O5 83.4(5) . .
Sb1 O14 W2 O13 43.3(9) . .
W5 O14 W2 O13 -91.5(5) . .
W4 O14 W2 O13 174.6(5) . .
Sb1 O14 W2 O9 133.9(10) . .
W5 O14 W2 O9 -0.8(5) . .
W4 O14 W2 O9 -94.7(5) . .
Sb1 O14 W2 O11 -135.9(10) . .
W5 O14 W2 O11 89.3(5) . .
W4 O14 W2 O11 -4.5(5) . .
W8 O26 W3 O25 -136.8(14) . .
W8 O26 W3 O13 121.9(14) . .
W8 O26 W3 O21 19(2) . .
W8 O26 W3 O24 -42.3(14) . .
W8 O26 W3 O37 33.4(14) . .
W2 O13 W3 O25 -135.5(15) . .
W2 O13 W3 O26 -32.0(15) . .
W2 O13 W3 O21 124.0(15) . .
W2 O13 W3 O24 45(3) . .
W2 O13 W3 O37 50.6(15) . .
W6 O21 W3 O25 173.4(7) . .
W6 O21 W3 O26 17.0(17) . .
W6 O21 W3 O13 -85.4(7) . .
W6 O21 W3 O24 78.7(7) . .
W6 O21 W3 O37 2.4(6) . .
W7 O24 W3 O25 -179.7(7) . .
W7 O24 W3 O26 77.9(7) . .
W7 O24 W3 O13 0(2) . .
W7 O24 W3 O21 -80.5(7) . .
W7 O24 W3 O37 -6.0(6) . .
Sb1 O37 W3 O25 171(3) . .
W6 O37 W3 O25 -56(3) . .
W7 O37 W3 O25 39(3) . .
Sb1 O37 W3 O26 51.2(9) . .
W6 O37 W3 O26 -175.9(6) . .
W7 O37 W3 O26 -81.5(5) . .
Sb1 O37 W3 O13 -41.3(9) . .
W6 O37 W3 O13 91.6(5) . .
W7 O37 W3 O13 -174.0(5) . .
Sb1 O37 W3 O21 -134.9(10) . .
W6 O37 W3 O21 -2.0(5) . .
W7 O37 W3 O21 92.4(5) . .
Sb1 O37 W3 O24 137.1(10) . .
W6 O37 W3 O24 -89.9(5) . .
W7 O37 W3 O24 4.4(4) . .
Na1 O15 W4 O16 49.9(10) 2_766 .
Na5 O15 W4 O16 -111.9(10) 1_655 .
Na1 O15 W4 O4 -40.0(10) 2_766 .
Na5 O15 W4 O4 158.2(9) 1_655 .
Na1 O15 W4 O12 146.1(8) 2_766 .
Na5 O15 W4 O12 -15.7(10) 1_655 .
Na1 O15 W4 O11 -126.3(9) 2_766 .
Na5 O15 W4 O11 72.0(10) 1_655 .
Na1 O15 W4 O14 174(4) 2_766 .
Na5 O15 W4 O14 12(5) 1_655 .
W9 O16 W4 O15 -39.8(10) 2_767 .
W9 O16 W4 O4 61.8(9) 2_767 .
W9 O16 W4 O12 -140.3(9) 2_767 .
W9 O16 W4 O11 130.8(12) 2_767 .
W9 O16 W4 O14 146.2(9) 2_767 .
W1 O4 W4 O15 -147.6(13) . .
W1 O4 W4 O16 109.1(13) . .
W1 O4 W4 O12 16(2) . .
W1 O4 W4 O11 -48.4(13) . .
W1 O4 W4 O14 28.4(13) . .
W5 O12 W4 O15 178.3(7) . .
W5 O12 W4 O16 -77.3(7) . .
W5 O12 W4 O4 14.4(18) . .
W5 O12 W4 O11 78.7(7) . .
W5 O12 W4 O14 1.8(6) . .
W2 O11 W4 O15 -179.6(7) . .
W2 O11 W4 O16 9.6(18) . .
W2 O11 W4 O4 79.2(7) . .
W2 O11 W4 O12 -80.9(7) . .
W2 O11 W4 O14 -6.0(6) . .
Sb1 O14 W4 O15 -146(4) . .
W5 O14 W4 O15 -30(4) . .
W2 O14 W4 O15 66(4) . .
Sb1 O14 W4 O16 -21.0(6) . .
W5 O14 W4 O16 95.3(5) . .
W2 O14 W4 O16 -169.1(5) . .
Sb1 O14 W4 O4 67.1(6) . .
W5 O14 W4 O4 -176.6(5) . .
W2 O14 W4 O4 -81.0(5) . .
Sb1 O14 W4 O12 -117.7(7) . .
W5 O14 W4 O12 -1.4(5) . .
W2 O14 W4 O12 94.2(5) . .
Sb1 O14 W4 O11 152.6(7) . .
W5 O14 W4 O11 -91.1(5) . .
W2 O14 W4 O11 4.5(5) . .
Re1 O18 W5 O17 59.8(10) . .
Na7 O18 W5 O17 -76.4(8) 2_766 .
Re1 O18 W5 O19 -41.1(9) . .
Na7 O18 W5 O19 -177.3(7) 2_766 .
Re1 O18 W5 O12 158.0(9) . .
Na7 O18 W5 O12 21.8(7) 2_766 .
Re1 O18 W5 O9 -119.3(16) . .
Na7 O18 W5 O9 104.6(16) 2_766 .
Re1 O18 W5 O14 -127.3(9) . .
Na7 O18 W5 O14 96.5(7) 2_766 .
W6 O19 W5 O17 -129.4(12) . .
W6 O19 W5 O18 -25.3(12) . .
W6 O19 W5 O12 69(2) . .
W6 O19 W5 O9 136.3(12) . .
W6 O19 W5 O14 63.7(11) . .
W4 O12 W5 O17 -169.0(7) . .
W4 O12 W5 O18 86.9(7) . .
W4 O12 W5 O19 -7(2) . .
W4 O12 W5 O9 -74.5(7) . .
W4 O12 W5 O14 -1.8(6) . .
W2 O9 W5 O17 171.4(8) . .
W2 O9 W5 O18 -10(2) . .
W2 O9 W5 O19 -88.4(8) . .
W2 O9 W5 O12 73.9(8) . .
W2 O9 W5 O14 -1.1(6) . .
Sb1 O14 W5 O17 179.2(19) . .
W4 O14 W5 O17 62(2) . .
W2 O14 W5 O17 -30(2) . .
Sb1 O14 W5 O18 27.7(6) . .
W4 O14 W5 O18 -90.0(5) . .
W2 O14 W5 O18 178.1(5) . .
Sb1 O14 W5 O19 -62.7(6) . .
W4 O14 W5 O19 179.6(5) . .
W2 O14 W5 O19 87.7(5) . .
Sb1 O14 W5 O12 119.0(7) . .
W4 O14 W5 O12 1.4(5) . .
W2 O14 W5 O12 -90.5(5) . .
Sb1 O14 W5 O9 -149.6(7) . .
W4 O14 W5 O9 92.7(5) . .
W2 O14 W5 O9 0.8(5) . .
Na6 O20 W6 O38 -124.4(10) . .
Na6 O20 W6 O38 113.3(9) 2_666 .
Na6 O20 W6 O19 141.4(10) . .
Na6 O20 W6 O19 19.0(10) 2_666 .
Na6 O20 W6 O22 -31.8(11) . .
Na6 O20 W6 O22 -154.1(9) 2_666 .
Na6 O20 W6 O21 55.0(11) . .
Na6 O20 W6 O21 -67.3(9) 2_666 .
Na6 O20 W6 O37 21(3) . .
Na6 O20 W6 O37 -102(2) 2_666 .
Re1 O38 W6 O20 -57.7(10) . .
Re1 O38 W6 O19 43.6(9) . .
Re1 O38 W6 O22 -153.6(9) . .
Re1 O38 W6 O21 124.3(16) . .
Re1 O38 W6 O37 130.8(9) . .
W5 O19 W6 O20 128.2(12) . .
W5 O19 W6 O38 24.1(12) . .
W5 O19 W6 O22 -75(2) . .
W5 O19 W6 O21 -137.7(12) . .
W5 O19 W6 O37 -64.6(12) . .
W7 O22 W6 O20 168.0(7) . .
Na5 O22 W6 O20 8.6(9) . .
W7 O22 W6 O38 -88.2(7) . .
Na5 O22 W6 O38 112.3(9) . .
W7 O22 W6 O19 11(2) . .
Na5 O22 W6 O19 -148.4(15) . .
W7 O22 W6 O21 73.5(7) . .
Na5 O22 W6 O21 -85.9(9) . .
W7 O22 W6 O37 0.2(6) . .
Na5 O22 W6 O37 -159.2(9) . .
W3 O21 W6 O20 -173.8(7) . .
W3 O21 W6 O38 4(2) . .
W3 O21 W6 O19 86.0(7) . .
W3 O21 W6 O22 -78.5(7) . .
W3 O21 W6 O37 -2.5(6) . .
Sb1 O37 W6 O20 -174.0(19) . .
W3 O37 W6 O20 38(2) . .
W7 O37 W6 O20 -55(2) . .
Sb1 O37 W6 O38 -27.7(6) . .
W3 O37 W6 O38 -176.0(5) . .
W7 O37 W6 O38 91.4(5) . .
Sb1 O37 W6 O19 63.9(6) . .
W3 O37 W6 O19 -84.3(5) . .
W7 O37 W6 O19 -176.9(5) . .
Sb1 O37 W6 O22 -119.3(7) . .
W3 O37 W6 O22 92.4(5) . .
W7 O37 W6 O22 -0.2(5) . .
Sb1 O37 W6 O21 150.1(7) . .
W3 O37 W6 O21 1.9(5) . .
W7 O37 W6 O21 -90.7(5) . .
Na1 O23 W7 O34 29(3) 2_666 .
Na1 O23 W7 O24 -155(3) 2_666 .
Na1 O23 W7 O22 -65(3) 2_666 .
Na1 O23 W7 O27 117(3) 2_666 .
Na1 O23 W7 O37 -86(5) 2_666 .
W9 O34 W7 O23 43.1(10) . .
W9 O34 W7 O24 -127.2(12) . .
W9 O34 W7 O22 143.5(9) . .
W9 O34 W7 O27 -57.1(9) . .
W9 O34 W7 O37 -143.0(9) . .
W3 O24 W7 O23 179.5(7) . .
W3 O24 W7 O34 -10.1(17) . .
W3 O24 W7 O22 79.9(7) . .
W3 O24 W7 O27 -80.3(7) . .
W3 O24 W7 O37 5.9(6) . .
W6 O22 W7 O23 -177.7(7) . .
Na5 O22 W7 O23 -15.1(8) . .
W6 O22 W7 O34 79.2(7) . .
Na5 O22 W7 O34 -118.2(7) . .
W6 O22 W7 O24 -76.6(7) . .
Na5 O22 W7 O24 86.0(7) . .
W6 O22 W7 O27 -4(2) . .
Na5 O22 W7 O27 158.3(13) . .
W6 O22 W7 O37 -0.2(6) . .
Na5 O22 W7 O37 162.4(7) . .
W8 O27 W7 O23 149.2(12) . .
W8 O27 W7 O34 -108.8(13) . .
W8 O27 W7 O24 48.5(12) . .
W8 O27 W7 O22 -24(2) . .
W8 O27 W7 O37 -28.2(12) . .
Sb1 O37 W7 O23 138(4) . .
W6 O37 W7 O23 22(5) . .
W3 O37 W7 O23 -75(5) . .
Sb1 O37 W7 O34 21.7(6) . .
W6 O37 W7 O34 -94.4(5) . .
W3 O37 W7 O34 168.8(5) . .
Sb1 O37 W7 O24 -151.8(7) . .
W6 O37 W7 O24 92.2(5) . .
W3 O37 W7 O24 -4.6(4) . .
Sb1 O37 W7 O22 116.2(7) . .
W6 O37 W7 O22 0.2(5) . .
W3 O37 W7 O22 -96.6(5) . .
Sb1 O37 W7 O27 -65.2(7) . .
W6 O37 W7 O27 178.7(5) . .
W3 O37 W7 O27 81.9(5) . .
Na2 O35 W8 O29 47.8(11) 1_556 .
Na2 O35 W8 O27 -48.6(11) 1_556 .
Na2 O35 W8 O8 137.8(10) 1_556 .
Na2 O35 W8 O26 -136.3(10) 1_556 .
Na2 O35 W8 O28 96(3) 1_556 .
W10 O29 W8 O35 177.8(7) . .
W10 O29 W8 O27 -80.4(7) . .
W10 O29 W8 O8 79.8(7) . .
W10 O29 W8 O26 8.9(19) . .
W10 O29 W8 O28 6.0(6) . .
W7 O27 W8 O35 -119.9(12) . .
W7 O27 W8 O29 139.2(12) . .
W7 O27 W8 O8 41(2) . .
W7 O27 W8 O26 -19.3(12) . .
W7 O27 W8 O28 66.0(12) . .
W1 O8 W8 O35 -168.6(8) . .
W1 O8 W8 O29 -68.9(8) . .
W1 O8 W8 O27 30(2) . .
W1 O8 W8 O26 90.8(8) . .
W1 O8 W8 O28 4.2(7) . .
W3 O26 W8 O35 117.3(14) . .
W3 O26 W8 O29 -74(2) . .
W3 O26 W8 O27 17.1(14) . .
W3 O26 W8 O8 -145.5(14) . .
W3 O26 W8 O28 -71.0(14) . .
Sb1 O28 W8 O35 -174(3) . .
W10 O28 W8 O35 -55(3) . .
W1 O28 W8 O35 40(3) . .
Sb1 O28 W8 O29 -123.6(8) . .
W10 O28 W8 O29 -4.8(5) . .
W1 O28 W8 O29 90.4(5) . .
Sb1 O28 W8 O27 -28.4(8) . .
W10 O28 W8 O27 90.3(5) . .
W1 O28 W8 O27 -174.4(5) . .
Sb1 O28 W8 O8 143.1(9) . .
W10 O28 W8 O8 -98.2(5) . .
W1 O28 W8 O8 -3.0(5) . .
Sb1 O28 W8 O26 57.5(8) . .
W10 O28 W8 O26 176.2(5) . .
W1 O28 W8 O26 -88.6(5) . .
Na1 O36 W9 O31 24.2(11) 1_556 .
Na1 O36 W9 O34 123.6(10) 1_556 .
Na1 O36 W9 O16 -69.9(10) 1_556 2_767
Na1 O36 W9 O32 -155.1(19) 1_556 .
Na1 O36 W9 O33 -152.4(10) 1_556 2_767
Na7 O31 W9 O36 -124.5(8) 1_556 .
Na7 O31 W9 O34 140.1(7) 1_556 .
Na7 O31 W9 O16 -27.9(7) 1_556 2_767
Na7 O31 W9 O32 55.3(7) 1_556 .
Na7 O31 W9 O33 39(3) 1_556 2_767
Na7 O31 W9 Na1 -113.7(7) 1_556 1_556
W7 O34 W9 O36 -96.1(9) . .
W7 O34 W9 O31 6.2(10) . .
W7 O34 W9 O16 138.9(15) . 2_767
W7 O34 W9 O32 97.1(9) . .
W7 O34 W9 O33 174.1(9) . 2_767
W7 O34 W9 Na1 -73.1(9) . 1_556
W10 O32 W9 O36 168(7) . .
W10 O32 W9 O31 -11(8) . .
W10 O32 W9 O34 -109(8) . .
W10 O32 W9 O16 82(8) . 2_767
W10 O32 W9 O33 166(8) . 2_767
W10 O32 W9 Na1 33(9) . 1_556
Re1 O30 W10 O33 30(22) 2_767 .
Re1 O30 W10 O32 -72(22) 2_767 .
Re1 O30 W10 O29 -162(22) 2_767 .
Re1 O30 W10 O7 118(22) 2_767 .
Re1 O30 W10 O28 162(20) 2_767 .
W9 O33 W10 O30 -8(55) 2_767 .
W9 O33 W10 O32 98(55) 2_767 .
W9 O33 W10 O29 -153(54) 2_767 .
W9 O33 W10 O7 -103(55) 2_767 .
W9 O33 W10 O28 -176(100) 2_767 .
W9 O32 W10 O30 -61(8) . .
W9 O32 W10 O33 -167(8) . .
W9 O32 W10 O29 33(8) . .
W9 O32 W10 O7 90(8) . .
W9 O32 W10 O28 106(8) . .
W8 O29 W10 O30 -176.3(7) . .
W8 O29 W10 O33 -30.2(19) . .
W8 O29 W10 O32 80.6(8) . .
W8 O29 W10 O7 -81.3(7) . .
W8 O29 W10 O28 -6.2(6) . .
W1 O7 W10 O30 173.1(8) . .
W1 O7 W10 O33 -84.2(8) . .
W1 O7 W10 O32 21.2(19) . .
W1 O7 W10 O29 79.4(8) . .
W1 O7 W10 O28 4.6(6) . .
Sb1 O28 W10 O30 176.9(16) . .
W8 O28 W10 O30 42.5(19) . .
W1 O28 W10 O30 -48.9(19) . .
Sb1 O28 W10 O33 -49.7(6) . .
W8 O28 W10 O33 176.0(5) . .
W1 O28 W10 O33 84.5(5) . .
Sb1 O28 W10 O32 48.5(6) . .
W8 O28 W10 O32 -85.8(5) . .
W1 O28 W10 O32 -177.3(5) . .
Sb1 O28 W10 O29 138.8(6) . .
W8 O28 W10 O29 4.5(4) . .
W1 O28 W10 O29 -87.0(5) . .
Sb1 O28 W10 O7 -137.5(7) . .
W8 O28 W10 O7 88.2(5) . .
W1 O28 W10 O7 -3.3(5) . .
